data_4111090
loop_
_publ_author_name
'Eric Block'
'Evgeny V. Dikarev'
'Richard S. Glass'
'Jin Jin'
'Bo Li'
'Xiaojie Li'
'Shao-Zhong Zhang'

_publ_section_title
;
 Synthesis, Structure, and Chemistry of New, Mixed Group 14 and 16
 Heterocycles: Nucleophile-Induced Ring Contraction of Mesocyclic
 Dications
;
_journal_name_full 'Journal of the American Chemical Society'
_journal_page_first 14949
_journal_page_last 14961
_journal_paper_doi 10.1021/ja065037j
_journal_volume 128
_journal_year 2006
_chemical_formula_moiety 'Te2 (C H2)4 (Si (Si (C H3)3)2)2'
_chemical_formula_sum 'C16 H44 Si6 Te2'
_chemical_formula_weight 660.25
_chemical_name_systematic
; 
 3,3,7,7-tetrakis(trimethylsilyl)-3,7-disila-1,5-ditelluracyclooctane   
;
_space_group_IT_number 14
_symmetry_cell_setting monoclinic
_symmetry_space_group_name_Hall '-P 2yn'
_symmetry_space_group_name_H-M 'P 1 21/n 1'
_atom_sites_solution_hydrogens difmap
_atom_sites_solution_primary direct
_atom_sites_solution_secondary difmap
_audit_creation_method SHELXL-97
_cell_angle_alpha 90.00
_cell_angle_beta 98.6130(10)
_cell_angle_gamma 90.00
_cell_formula_units_Z 2
_cell_length_a 6.5427(3)
_cell_length_b 13.7608(6)
_cell_length_c 16.9840(8)
_cell_measurement_reflns_used 8682
_cell_measurement_temperature 173(2)
_cell_measurement_theta_max 28.21
_cell_measurement_theta_min 2.43
_cell_volume 1511.87(12)
_computing_cell_refinement 'SMART, SAINT'
_computing_data_collection SMART
_computing_data_reduction SAINT
_computing_molecular_graphics 'SHELXP-93 (Sheldrick, 1993)'
_computing_publication_material 'SHELXCIF-93 (Sheldrick, 1993)'
_computing_structure_refinement 'SHELXL-97 (Sheldrick, 1997)'
_computing_structure_solution 'SHELXS-97 (Sheldrick, 1990)'
_diffrn_ambient_temperature 173(2)
_diffrn_measured_fraction_theta_full 0.952
_diffrn_measured_fraction_theta_max 0.952
_diffrn_measurement_device_type 'Bruker SMART APEX CCD'
_diffrn_measurement_method '0.3 deg wide \w exposures'
_diffrn_radiation_monochromator graphite
_diffrn_radiation_source 'fine-focus sealed tube'
_diffrn_radiation_type MoK\a
_diffrn_radiation_wavelength 0.71073
_diffrn_reflns_av_R_equivalents 0.0198
_diffrn_reflns_av_sigmaI/netI 0.0206
_diffrn_reflns_limit_h_max 8
_diffrn_reflns_limit_h_min -8
_diffrn_reflns_limit_k_max 18
_diffrn_reflns_limit_k_min -17
_diffrn_reflns_limit_l_max 22
_diffrn_reflns_limit_l_min -22
_diffrn_reflns_number 12972
_diffrn_reflns_theta_full 28.28
_diffrn_reflns_theta_max 28.28
_diffrn_reflns_theta_min 1.91
_diffrn_standards_decay_% 0
_diffrn_standards_interval_count na
_diffrn_standards_interval_time na
_diffrn_standards_number 'none (area detector data)'
_exptl_absorpt_coefficient_mu 2.168
_exptl_absorpt_correction_T_max 0.8124
_exptl_absorpt_correction_T_min 0.6025
_exptl_absorpt_correction_type 'multi-scan (SADABS)'
_exptl_crystal_colour colorless
_exptl_crystal_density_diffrn 1.450
_exptl_crystal_density_method none
_exptl_crystal_description block
_exptl_crystal_F_000 656
_exptl_crystal_size_max 0.26
_exptl_crystal_size_mid 0.10
_exptl_crystal_size_min 0.10
_refine_diff_density_max 0.941
_refine_diff_density_min -0.220
_refine_diff_density_rms 0.079
_refine_ls_extinction_coef noref
_refine_ls_extinction_method none
_refine_ls_goodness_of_fit_ref 1.062
_refine_ls_hydrogen_treatment refall
_refine_ls_matrix_type full
_refine_ls_number_parameters 197
_refine_ls_number_reflns 3575
_refine_ls_number_restraints 0
_refine_ls_restrained_S_all 1.062
_refine_ls_R_factor_all 0.0297
_refine_ls_R_factor_gt 0.0245
_refine_ls_shift/su_max 0.007
_refine_ls_shift/su_mean 0.000
_refine_ls_structure_factor_coef Fsqd
_refine_ls_weighting_details 'calc w=1/[\s^2^(Fo^2^)+(0.0310P)^2^+0.2910P] where P=(Fo^2^+2Fc^2^)/3'
_refine_ls_weighting_scheme calc
_refine_ls_wR_factor_gt 0.0555
_refine_ls_wR_factor_ref 0.0574
_reflns_number_gt 3148
_reflns_number_total 3575
_reflns_threshold_expression >2sigma(I)
_cod_data_source_file ja065037jsi20060721_015901.cif
_cod_data_source_block C16H44Si6Te2
_cod_database_code 4111090

loop_
_symmetry_equiv_pos_as_xyz
'x, y, z'
'-x+1/2, y+1/2, -z+1/2'
'-x, -y, -z'
'x-1/2, -y-1/2, z-1/2'

loop_
_atom_site_label
_atom_site_type_symbol
_atom_site_fract_x
_atom_site_fract_y
_atom_site_fract_z
_atom_site_U_iso_or_equiv
_atom_site_adp_type
_atom_site_occupancy
_atom_site_symmetry_multiplicity
_atom_site_calc_flag
Te1 Te 0.20363(2) 0.064650(11) 1.095113(8) 0.03597(6) Uani 1 1 d
Si1 Si 0.03822(9) 0.15604(4) 0.90798(3) 0.02691(12) Uani 1 1 d
Si2 Si 0.10215(10) 0.14756(4) 0.77577(4) 0.03278(14) Uani 1 1 d
Si3 Si 0.00437(9) 0.31915(4) 0.94556(3) 0.03037(13) Uani 1 1 d
C1 C 0.2606(4) 0.09934(19) 0.97601(14) 0.0347(5) Uani 1 1 d
C2 C 0.2091(3) -0.09130(18) 1.08099(16) 0.0343(5) Uani 1 1 d
C3 C -0.1468(6) 0.1663(3) 0.70794(18) 0.0577(8) Uani 1 1 d
C4 C 0.2883(6) 0.2451(2) 0.7587(2) 0.0557(8) Uani 1 1 d
C5 C 0.2113(6) 0.0273(2) 0.75307(19) 0.0512(7) Uani 1 1 d
C6 C -0.1603(5) 0.3892(2) 0.86559(18) 0.0453(6) Uani 1 1 d
C7 C 0.2671(5) 0.3769(2) 0.96521(19) 0.0473(6) Uani 1 1 d
C8 C -0.1174(5) 0.3238(2) 1.03828(16) 0.0481(6) Uani 1 1 d
H1A H 0.369(5) 0.139(2) 0.9834(18) 0.066(9) Uiso 1 1 d
H2A H 0.241(4) -0.1014(18) 1.0311(16) 0.034(6) Uiso 1 1 d
H3A H -0.240(6) 0.116(3) 0.713(2) 0.086(13) Uiso 1 1 d
H4A H 0.406(6) 0.242(3) 0.791(2) 0.084(13) Uiso 1 1 d
H5A H 0.238(5) 0.024(2) 0.699(2) 0.065(9) Uiso 1 1 d
H6A H -0.100(5) 0.391(2) 0.821(2) 0.064(9) Uiso 1 1 d
H7A H 0.328(5) 0.381(2) 0.923(2) 0.061(9) Uiso 1 1 d
H8A H -0.142(5) 0.389(3) 1.0516(19) 0.074(10) Uiso 1 1 d
H1B H 0.294(4) 0.042(2) 0.9556(15) 0.037(7) Uiso 1 1 d
H2B H 0.317(5) -0.111(2) 1.1175(17) 0.053(8) Uiso 1 1 d
H3B H -0.116(6) 0.164(3) 0.657(3) 0.101(13) Uiso 1 1 d
H4B H 0.227(5) 0.308(2) 0.7633(19) 0.070(10) Uiso 1 1 d
H5B H 0.329(6) 0.012(3) 0.790(2) 0.080(11) Uiso 1 1 d
H6B H -0.286(5) 0.364(2) 0.8541(18) 0.063(10) Uiso 1 1 d
H7B H 0.355(5) 0.343(2) 1.004(2) 0.072(10) Uiso 1 1 d
H8B H -0.252(5) 0.296(2) 1.0294(17) 0.054(8) Uiso 1 1 d
H3C H -0.207(5) 0.228(3) 0.7141(18) 0.070(10) Uiso 1 1 d
H4C H 0.308(6) 0.244(3) 0.705(2) 0.092(12) Uiso 1 1 d
H5C H 0.114(4) -0.019(2) 0.7602(16) 0.049(8) Uiso 1 1 d
H6C H -0.176(5) 0.454(2) 0.882(2) 0.063(9) Uiso 1 1 d
H7C H 0.262(5) 0.436(2) 0.988(2) 0.071(11) Uiso 1 1 d
H8C H -0.046(4) 0.295(2) 1.0819(19) 0.058(9) Uiso 1 1 d

loop_
_atom_site_aniso_label
_atom_site_aniso_U_11
_atom_site_aniso_U_22
_atom_site_aniso_U_33
_atom_site_aniso_U_23
_atom_site_aniso_U_13
_atom_site_aniso_U_12
Te1 0.04459(10) 0.03115(9) 0.03065(9) 0.00437(6) 0.00071(6) -0.00266(6)
Si1 0.0305(3) 0.0245(3) 0.0266(3) 0.0049(2) 0.0070(2) 0.0028(2)
Si2 0.0451(3) 0.0271(3) 0.0272(3) -0.0007(2) 0.0087(2) 0.0032(2)
Si3 0.0375(3) 0.0271(3) 0.0268(3) 0.0003(2) 0.0060(2) 0.0043(2)
C1 0.0327(12) 0.0341(12) 0.0383(12) 0.0105(10) 0.0081(9) 0.0026(9)
C2 0.0312(11) 0.0304(11) 0.0408(13) 0.0101(10) 0.0045(10) 0.0017(9)
C3 0.070(2) 0.062(2) 0.0356(15) -0.0037(14) -0.0091(13) 0.0138(17)
C4 0.081(2) 0.0442(17) 0.0497(17) -0.0013(13) 0.0358(17) -0.0111(15)
C5 0.070(2) 0.0388(15) 0.0470(16) -0.0085(12) 0.0154(15) 0.0113(14)
C6 0.0568(17) 0.0334(14) 0.0440(15) 0.0036(11) 0.0018(13) 0.0104(12)
C7 0.0508(16) 0.0455(16) 0.0456(16) -0.0063(13) 0.0072(13) -0.0075(12)
C8 0.0580(17) 0.0526(18) 0.0368(14) -0.0020(12) 0.0167(12) 0.0121(14)

loop_
_atom_type_symbol
_atom_type_description
_atom_type_scat_dispersion_real
_atom_type_scat_dispersion_imag
_atom_type_scat_source
C C 0.0033 0.0016 'International Tables Vol C Tables 4.2.6.8 and 6.1.1.4'
H H 0.0000 0.0000 'International Tables Vol C Tables 4.2.6.8 and 6.1.1.4'
Si Si 0.0817 0.0704 'International Tables Vol C Tables 4.2.6.8 and 6.1.1.4'
Te Te -0.5308 1.6751 'International Tables Vol C Tables 4.2.6.8 and 6.1.1.4'

loop_
_geom_angle_atom_site_label_1
_geom_angle_atom_site_label_2
_geom_angle_atom_site_label_3
_geom_angle
_geom_angle_site_symmetry_1
_geom_angle_site_symmetry_3
_geom_angle_publ_flag
C2 Te1 C1 96.16(10) . . y
C2 Te1 Si1 105.60(7) . . y
C1 Te1 Si1 29.53(6) . . y
C2 Te1 Te1 61.28(7) . 3_557 y
C1 Te1 Te1 63.81(7) . 3_557 y
Si1 Te1 Te1 51.453(11) . 3_557 y
C2 Si1 C1 109.84(11) 3_557 . y
C2 Si1 Si2 110.54(9) 3_557 . y
C1 Si1 Si2 109.50(8) . . y
C2 Si1 Si3 107.90(8) 3_557 . y
C1 Si1 Si3 108.89(9) . . y
Si2 Si1 Si3 110.14(3) . . y
C2 Si1 Te1 34.75(8) 3_557 3_557 y
C1 Si1 Te1 87.41(8) . 3_557 y
Si2 Si1 Te1 95.13(2) . 3_557 y
Si3 Si1 Te1 142.08(3) . 3_557 y
C2 Si1 Te1 83.75(8) 3_557 . y
C1 Si1 Te1 34.44(7) . . y
Si2 Si1 Te1 142.12(3) . . y
Si3 Si1 Te1 97.33(2) . . y
Te1 Si1 Te1 76.725(12) 3_557 . y
C4 Si2 C5 109.12(16) . . ?
C4 Si2 C3 109.55(19) . . ?
C5 Si2 C3 108.71(16) . . ?
C4 Si2 Si1 109.08(10) . . ?
C5 Si2 Si1 111.73(11) . . ?
C3 Si2 Si1 108.63(12) . . ?
C8 Si3 C6 108.80(14) . . ?
C8 Si3 C7 109.28(15) . . ?
C6 Si3 C7 108.89(15) . . ?
C8 Si3 Si1 109.30(11) . . ?
C6 Si3 Si1 111.23(10) . . ?
C7 Si3 Si1 109.32(10) . . ?
Si1 C1 Te1 116.03(11) . . ?
Si1 C1 H1A 111(2) . . ?
Te1 C1 H1A 104(2) . . ?
Si1 C1 H1B 109.7(16) . . ?
Te1 C1 H1B 104.6(17) . . ?
H1A C1 H1B 111(3) . . ?
Si1 C2 Te1 115.50(12) 3_557 . ?
Si1 C2 H2A 109.9(15) 3_557 . ?
Te1 C2 H2A 105.3(16) . . ?
Si1 C2 H2B 112.6(18) 3_557 . ?
Te1 C2 H2B 103.9(19) . . ?
H2A C2 H2B 109(2) . . ?
Si2 C3 H3A 111(2) . . ?
Si2 C3 H3B 106(2) . . ?
H3A C3 H3B 108(3) . . ?
Si2 C3 H3C 113.2(19) . . ?
H3A C3 H3C 111(3) . . ?
H3B C3 H3C 107(3) . . ?
Si2 C4 H4A 114(2) . . ?
Si2 C4 H4B 110.1(19) . . ?
H4A C4 H4B 110(3) . . ?
Si2 C4 H4C 109(2) . . ?
H4A C4 H4C 111(3) . . ?
H4B C4 H4C 102(3) . . ?
Si2 C5 H5A 111.8(19) . . ?
Si2 C5 H5B 111(2) . . ?
H5A C5 H5B 112(3) . . ?
Si2 C5 H5C 107.2(18) . . ?
H5A C5 H5C 109(3) . . ?
H5B C5 H5C 105(3) . . ?
Si3 C6 H6A 110(2) . . ?
Si3 C6 H6B 112(2) . . ?
H6A C6 H6B 109(3) . . ?
Si3 C6 H6C 110.4(19) . . ?
H6A C6 H6C 108(3) . . ?
H6B C6 H6C 107(3) . . ?
Si3 C7 H7A 113(2) . . ?
Si3 C7 H7B 111(2) . . ?
H7A C7 H7B 108(3) . . ?
Si3 C7 H7C 112(2) . . ?
H7A C7 H7C 111(3) . . ?
H7B C7 H7C 102(3) . . ?
Si3 C8 H8A 110(2) . . ?
Si3 C8 H8B 110.8(18) . . ?
H8A C8 H8B 103(3) . . ?
Si3 C8 H8C 116.3(19) . . ?
H8A C8 H8C 107(3) . . ?
H8B C8 H8C 108(3) . . ?

loop_
_geom_bond_atom_site_label_1
_geom_bond_atom_site_label_2
_geom_bond_distance
_geom_bond_site_symmetry_2
_geom_bond_publ_flag
Te1 C2 2.160(2) . y
Te1 C1 2.164(2) . y
Te1 Si1 3.4386(6) . y
Te1 Te1 4.2574(3) 3_557 y
Si1 C2 1.881(2) 3_557 y
Si1 C1 1.886(2) . y
Si1 Si2 2.3477(8) . y
Si1 Si3 2.3531(8) . y
Si1 Te1 3.4211(6) 3_557 y
Si2 C4 1.864(3) . y
Si2 C5 1.866(3) . y
Si2 C3 1.867(3) . y
Si3 C8 1.869(3) . y
Si3 C6 1.870(3) . y
Si3 C7 1.878(3) . y
C1 H1A 0.89(3) . ?
C1 H1B 0.90(3) . ?
C2 Si1 1.881(2) 3_557 ?
C2 H2A 0.91(3) . ?
C2 H2B 0.91(3) . ?
C3 H3A 0.93(4) . ?
C3 H3B 0.92(4) . ?
C3 H3C 0.95(3) . ?
C4 H4A 0.88(4) . ?
C4 H4B 0.96(3) . ?
C4 H4C 0.93(4) . ?
C5 H5A 0.96(3) . ?
C5 H5B 0.94(4) . ?
C5 H5C 0.92(3) . ?
C6 H6A 0.91(3) . ?
C6 H6B 0.88(3) . ?
C6 H6C 0.94(3) . ?
C7 H7A 0.87(3) . ?
C7 H7B 0.94(4) . ?
C7 H7C 0.90(4) . ?
C8 H8A 0.94(4) . ?
C8 H8B 0.95(3) . ?
C8 H8C 0.90(3) . ?

loop_
_geom_torsion_atom_site_label_1
_geom_torsion_atom_site_label_2
_geom_torsion_atom_site_label_3
_geom_torsion_atom_site_label_4
_geom_torsion
_geom_torsion_site_symmetry_1
_geom_torsion_site_symmetry_4
C2 Te1 Si1 C2 65.23(12) . 3_557
C1 Te1 Si1 C2 139.75(17) . 3_557
Te1 Te1 Si1 C2 34.57(8) 3_557 3_557
C2 Te1 Si1 C1 -74.52(16) . .
Te1 Te1 Si1 C1 -105.18(15) 3_557 .
C2 Te1 Si1 Si2 -50.50(8) . .
C1 Te1 Si1 Si2 24.02(15) . .
Te1 Te1 Si1 Si2 -81.16(4) 3_557 .
C2 Te1 Si1 Si3 172.55(6) . .
C1 Te1 Si1 Si3 -112.93(15) . .
Te1 Te1 Si1 Si3 141.89(3) 3_557 .
C2 Te1 Si1 Te1 30.66(6) . 3_557
C1 Te1 Si1 Te1 105.18(15) . 3_557
C2 Si1 Si2 C4 160.41(16) 3_557 .
C1 Si1 Si2 C4 -78.45(17) . .
Si3 Si1 Si2 C4 41.26(14) . .
Te1 Si1 Si2 C4 -167.52(14) 3_557 .
Te1 Si1 Si2 C4 -92.59(14) . .
C2 Si1 Si2 C5 -78.87(15) 3_557 .
C1 Si1 Si2 C5 42.27(16) . .
Si3 Si1 Si2 C5 161.98(13) . .
Te1 Si1 Si2 C5 -46.79(13) 3_557 .
Te1 Si1 Si2 C5 28.14(14) . .
C2 Si1 Si2 C3 41.05(16) 3_557 .
C1 Si1 Si2 C3 162.19(16) . .
Si3 Si1 Si2 C3 -78.10(13) . .
Te1 Si1 Si2 C3 73.13(13) 3_557 .
Te1 Si1 Si2 C3 148.05(13) . .
C2 Si1 Si3 C8 43.56(14) 3_557 .
C1 Si1 Si3 C8 -75.61(14) . .
Si2 Si1 Si3 C8 164.31(11) . .
Te1 Si1 Si3 C8 35.57(12) 3_557 .
Te1 Si1 Si3 C8 -42.21(11) . .
C2 Si1 Si3 C6 -76.60(14) 3_557 .
C1 Si1 Si3 C6 164.23(14) . .
Si2 Si1 Si3 C6 44.14(12) . .
Te1 Si1 Si3 C6 -84.59(12) 3_557 .
Te1 Si1 Si3 C6 -162.37(12) . .
C2 Si1 Si3 C7 163.12(14) 3_557 .
C1 Si1 Si3 C7 43.95(14) . .
Si2 Si1 Si3 C7 -76.13(11) . .
Te1 Si1 Si3 C7 155.14(11) 3_557 .
Te1 Si1 Si3 C7 77.36(11) . .
C2 Si1 C1 Te1 -43.06(18) 3_557 .
Si2 Si1 C1 Te1 -164.63(10) . .
Si3 Si1 C1 Te1 74.90(13) . .
Te1 Si1 C1 Te1 -70.10(12) 3_557 .
C2 Te1 C1 Si1 110.99(14) . .
Te1 Te1 C1 Si1 57.26(12) 3_557 .
C1 Te1 C2 Si1 -118.08(13) . 3_557
Si1 Te1 C2 Si1 -89.55(12) . 3_557
Te1 Te1 C2 Si1 -62.50(11) 3_557 3_557
